data_9012644
loop_
_publ_author_name
'Gurbanova, O. A.'
'Rastsvetaeva, R. K.'
'Kashaev, A. A.'
'Smolin, A. S.'

_publ_section_title
;
 Refined crystal structure of TR-fersmite (TR = Ce)
;
_journal_name_full 'Crystallography Reports'
_journal_page_first 194
_journal_page_last 195
_journal_paper_doi 10.1134/1.1358392
_journal_volume 46
_journal_year 2001
_chemical_compound_source 'Ust'-Biran deposit'
_chemical_formula_sum 'Ca0.89 Ce0.11 Nb1.3 O6 Ti0.7'
_chemical_name_mineral Fersmite
_space_group_IT_number 60
_symmetry_space_group_name_Hall '-P 2n 2c'
_symmetry_space_group_name_H-M 'P c a n'
_cell_angle_alpha 90
_cell_angle_beta 90
_cell_angle_gamma 90
_cell_length_a 5.762
_cell_length_b 14.988
_cell_length_c 5.246
_cell_formula_units_Z 4
_cell_volume 453.049
_database_code_amcsd 0012371
_exptl_crystal_density_diffrn 4.418
_cod_original_formula_sum '(Ca.89 Ce.11) (Nb1.3 Ti.7) O6'
_cod_database_code 9012644

loop_
_space_group_symop_operation_xyz
x,y,z
-x,y,1/2+z
x,-y,1/2-z
1/2+x,1/2-y,z
1/2-x,1/2+y,-z
1/2+x,1/2+y,1/2-z
1/2-x,1/2-y,1/2+z
-x,-y,-z

loop_
_atom_site_label
_atom_site_fract_x
_atom_site_fract_y
_atom_site_fract_z
_atom_site_occupancy
_atom_site_U_iso_or_equiv
CaA 0.22600 0.50000 0.25000 0.89000 0.01216
CeA 0.22600 0.50000 0.25000 0.11000 0.01216
NbB 0.18270 0.16620 0.29990 0.65000 0.01039
TiB 0.18270 0.16620 0.29990 0.35000 0.01039
O1 0.39950 0.08860 0.40400 1.00000 0.01849
O2 0.42980 0.40130 0.51100 1.00000 0.01887
O3 0.36500 0.25760 0.12850 1.00000 0.01646

loop_
_cod_related_entry_id
_cod_related_entry_database
_cod_related_entry_code
1 AMCSD 0012371
